data_4336166
loop_
_publ_author_name
'Jun Yoshida'
'Go Watanabe'
'Kaori Kakizawa'
'Yasuhiro Kawabata'
'Hidetaka Yuge'

_publ_contact_author_address
;
Department of Chemistry, School of Science, 
Kitasato University, 1-15-1 Kitasato, Minami-ku, 
Sagamihara, Kanagawa, 252-0329, Japan.
;
_publ_contact_author_email yoshidaj@kitasato-u.ac.jp
_publ_contact_author_fax '+81 042-778-7980'
_publ_contact_author_name 'Jun Yoshida'
_publ_contact_author_phone '+81 042-778-9953'
_publ_section_title
;
 Tris(\b-diketonato) Ru(III) Complexes as Chiral Dopants for Nematic
 Liquid Crystals: the Effect of the Molecular Structure on the Helical
 Twisting Power
;
_journal_name_full 'Inorganic Chemistry'
_journal_page_first 11042
_journal_page_last 11050
_journal_paper_doi 10.1021/ic401240f
_journal_volume 52
_journal_year 2013
_chemical_formula_moiety 'C31 H41 O7 Ru'
_chemical_formula_sum 'C31 H41 O7 Ru'
_chemical_formula_weight 626.71
_chemical_name_systematic
;
 ?
;
_space_group_crystal_system monoclinic
_space_group_IT_number 4
_space_group_name_Hall 'P 2yb'
_space_group_name_H-M_alt 'P 1 21 1'
_symmetry_space_group_name_Hall 'P 2yb'
_symmetry_space_group_name_H-M 'P 1 21 1'
_atom_sites_solution_hydrogens geom
_atom_sites_solution_primary direct
_atom_sites_solution_secondary difmap
_cell_angle_alpha 90
_cell_angle_beta 95.3760(10)
_cell_angle_gamma 90
_cell_formula_units_Z 2
_cell_length_a 8.4009(6)
_cell_length_b 8.0369(6)
_cell_length_c 22.4435(16)
_cell_measurement_reflns_used 9941
_cell_measurement_temperature 120(2)
_cell_measurement_theta_max 27.6121
_cell_measurement_theta_min 2.4351
_cell_volume 1508.66(19)
_computing_cell_refinement 'SAINT V8.27B (Bruker AXS Inc., 2012)'
_computing_data_reduction 'SAINT V8.27B (Bruker AXS Inc., 2012)'
_computing_structure_refinement 'SHELXL-97 (Sheldrick, 1997)'
_computing_structure_solution 'SHELXS-97 (Sheldrick, 1990)'
_diffrn_ambient_temperature 120(2)
_diffrn_detector_area_resol_mean 8.3333
_diffrn_measured_fraction_theta_full 0.993
_diffrn_measured_fraction_theta_max 0.993
_diffrn_measurement_device_type 'CCD area detector'
_diffrn_measurement_method 'phi and omega scans'
_diffrn_radiation_monochromator graphite
_diffrn_radiation_source 'fine-focus sealed tube'
_diffrn_radiation_type MoK\a
_diffrn_radiation_wavelength 0.71073
_diffrn_reflns_av_R_equivalents 0.0261
_diffrn_reflns_av_unetI/netI 0.0357
_diffrn_reflns_limit_h_max 10
_diffrn_reflns_limit_h_min -10
_diffrn_reflns_limit_k_max 10
_diffrn_reflns_limit_k_min -10
_diffrn_reflns_limit_l_max 29
_diffrn_reflns_limit_l_min -29
_diffrn_reflns_number 17351
_diffrn_reflns_theta_full 27.61
_diffrn_reflns_theta_max 27.61
_diffrn_reflns_theta_min 1.82
_exptl_absorpt_coefficient_mu 0.563
_exptl_absorpt_correction_T_max 0.89
_exptl_absorpt_correction_T_min 0.77
_exptl_absorpt_correction_type multi-scan
_exptl_absorpt_process_details 'SADABS V2012/1 (Bruker AXS Inc.)'
_exptl_crystal_colour black
_exptl_crystal_density_diffrn 1.38
_exptl_crystal_description plate
_exptl_crystal_F_000 654
_exptl_crystal_size_max 0.4
_exptl_crystal_size_mid 0.21
_exptl_crystal_size_min 0.21
_refine_diff_density_max 0.95
_refine_diff_density_min -0.509
_refine_diff_density_rms 0.068
_refine_ls_abs_structure_details 'Flack H D (1983), Acta Cryst. A39, 876-881'
_refine_ls_abs_structure_Flack 0.00(2)
_refine_ls_extinction_method none
_refine_ls_goodness_of_fit_ref 1.057
_refine_ls_hydrogen_treatment noref
_refine_ls_matrix_type full
_refine_ls_number_parameters 359
_refine_ls_number_reflns 6884
_refine_ls_number_restraints 1
_refine_ls_restrained_S_all 1.057
_refine_ls_R_factor_all 0.0296
_refine_ls_R_factor_gt 0.0276
_refine_ls_shift/su_max 0
_refine_ls_shift/su_mean 0
_refine_ls_structure_factor_coef Fsqd
_refine_ls_weighting_details 'calc w=1/[\s^2^(Fo^2^)+(0.0419P)^2^+0.2061P] where P=(Fo^2^+2Fc^2^)/3'
_refine_ls_weighting_scheme calc
_refine_ls_wR_factor_ref 0.072
_reflns_number_gt 6611
_reflns_number_total 6884
_reflns_threshold_expression >2sigma(I)
_cod_data_source_file ic401240f_si_001.cif
_cod_data_source_block Ru(acac)2(acacC8)
_cod_database_code 4336166

loop_
_symmetry_equiv_pos_as_xyz
'x, y, z'
'-x, y+1/2, -z'

loop_
_atom_site_label
_atom_site_fract_x
_atom_site_fract_y
_atom_site_fract_z
_atom_site_U_iso_or_equiv
_atom_site_adp_type
_atom_site_calc_flag
_atom_site_refinement_flags
_atom_site_occupancy
_atom_site_type_symbol
O1 0.2719(2) 0.0196(2) 0.10899(8) 0.0234(4) Uani d . 1 O
O2 0.2965(2) 0.2126(2) 0.21988(8) 0.0205(5) Uani d . 1 O
C1 0.1582(3) -0.2462(5) 0.11435(13) 0.0360(6) Uani d . 1 C
H1 0.0581 -0.228 0.0891 0.054 Uiso calc R 1 H
H1A 0.1409 -0.3289 0.1452 0.054 Uiso calc R 1 H
H1B 0.2402 -0.2867 0.0896 0.054 Uiso calc R 1 H
C2 0.2127(3) -0.0850(3) 0.14372(13) 0.0240(6) Uani d . 1 C
C3 0.1956(3) -0.0617(3) 0.20449(13) 0.0260(6) Uani d . 1 C
H3 0.1529 -0.1527 0.2248 0.031 Uiso calc R 1 H
C4 0.2342(3) 0.0798(3) 0.23854(12) 0.0216(5) Uani d . 1 C
C5 0.1969(4) 0.0859(4) 0.30275(13) 0.0314(7) Uani d . 1 C
H5 0.2907 0.1264 0.3278 0.047 Uiso calc R 1 H
H5A 0.1691 -0.0259 0.3158 0.047 Uiso calc R 1 H
H5B 0.1066 0.1613 0.3064 0.047 Uiso calc R 1 H
O3 0.4133(2) 0.2852(2) 0.05268(8) 0.0260(5) Uani d . 1 O
O4 0.1271(2) 0.3309(2) 0.11405(8) 0.0206(4) Uani d . 1 O
C6 0.3961(4) 0.3591(5) -0.04815(15) 0.0472(9) Uani d . 1 C
H6 0.4811 0.443 -0.0433 0.071 Uiso calc R 1 H
H6A 0.3151 0.3939 -0.08 0.071 Uiso calc R 1 H
H6B 0.4417 0.2521 -0.0588 0.071 Uiso calc R 1 H
C7 0.3206(3) 0.3415(4) 0.00922(12) 0.0268(6) Uani d . 1 C
C8 0.1600(3) 0.3855(4) 0.01190(12) 0.0275(6) Uani d . 1 C
H8 0.1044 0.4261 -0.024 0.033 Uiso calc R 1 H
C9 0.0740(3) 0.3758(3) 0.06155(12) 0.0225(6) Uani d . 1 C
C10 -0.1023(3) 0.4222(4) 0.05546(15) 0.0336(7) Uani d . 1 C
H10 -0.1673 0.3208 0.0522 0.05 Uiso calc R 1 H
H10A -0.1262 0.4903 0.0195 0.05 Uiso calc R 1 H
H10B -0.127 0.4856 0.0907 0.05 Uiso calc R 1 H
Ru1 0.349722(19) 0.24587(3) 0.135495(7) 0.01664(6) Uani d . 1 Ru
O5 0.5702(2) 0.1553(2) 0.15620(8) 0.0213(4) Uani d . 1 O
O6 0.4232(2) 0.4759(2) 0.16064(8) 0.0212(4) Uani d . 1 O
C11 0.8412(3) 0.1363(4) 0.19171(14) 0.0282(6) Uani d . 1 C
H11 0.8227 0.0232 0.1763 0.042 Uiso calc R 1 H
H11A 0.8767 0.1315 0.2345 0.042 Uiso calc R 1 H
H11B 0.9236 0.1903 0.1703 0.042 Uiso calc R 1 H
C12 0.6878(3) 0.2350(6) 0.18247(10) 0.0207(5) Uani d . 1 C
C13 0.6864(3) 0.4021(3) 0.20178(12) 0.0207(5) Uani d . 1 C
C14 0.5563(3) 0.5129(3) 0.18886(12) 0.0202(5) Uani d . 1 C
C15 0.5736(4) 0.6915(4) 0.20817(14) 0.0306(7) Uani d . 1 C
H15 0.4796 0.7545 0.1919 0.046 Uiso calc R 1 H
H15A 0.6698 0.7389 0.1932 0.046 Uiso calc R 1 H
H15B 0.5829 0.6976 0.252 0.046 Uiso calc R 1 H
C16 0.8267(3) 0.4652(3) 0.23618(12) 0.0231(5) Uani d . 1 C
C17 0.9396(3) 0.5185(4) 0.26726(12) 0.0236(6) Uani d . 1 C
C18 1.0635(3) 0.5773(3) 0.31022(12) 0.0211(5) Uani d . 1 C
C19 1.2251(3) 0.5386(3) 0.30639(12) 0.0235(6) Uani d . 1 C
H19 1.2552 0.4764 0.2732 0.028 Uiso calc R 1 H
C20 1.3417(3) 0.5903(4) 0.35059(12) 0.0232(6) Uani d . 1 C
H20 1.4502 0.5601 0.3481 0.028 Uiso calc R 1 H
C21 1.3005(3) 0.6859(3) 0.39838(12) 0.0209(5) Uani d . 1 C
C22 1.1402(3) 0.7259(4) 0.40247(11) 0.0203(6) Uani d . 1 C
H22 1.1109 0.7895 0.4354 0.024 Uiso calc R 1 H
C23 1.0245(3) 0.6735(3) 0.35903(12) 0.0228(5) Uani d . 1 C
H23 0.9161 0.703 0.3621 0.027 Uiso calc R 1 H
O7 1.40616(18) 0.7477(4) 0.44303(7) 0.0256(3) Uani d . 1 O
C24 1.5633(3) 0.6762(4) 0.44935(12) 0.0225(5) Uani d . 1 C
H24 1.6134 0.6872 0.4113 0.027 Uiso calc R 1 H
H24A 1.5566 0.5564 0.459 0.027 Uiso calc R 1 H
C25 1.6634(3) 0.7659(4) 0.49898(11) 0.0213(6) Uani d . 1 C
H25 1.6031 0.774 0.5347 0.026 Uiso calc R 1 H
H25A 1.687 0.8802 0.4859 0.026 Uiso calc R 1 H
C26 1.8194(3) 0.6721(4) 0.51492(13) 0.0250(6) Uani d . 1 C
H26 1.7949 0.566 0.5345 0.03 Uiso calc R 1 H
H26A 1.8674 0.6446 0.4775 0.03 Uiso calc R 1 H
C27 1.9419(3) 0.7674(4) 0.55602(11) 0.0216(6) Uani d . 1 C
H27 1.9709 0.8711 0.5358 0.026 Uiso calc R 1 H
H27A 1.8934 0.7989 0.5929 0.026 Uiso calc R 1 H
C28 2.0924(3) 0.6666(4) 0.57280(13) 0.0252(6) Uani d . 1 C
H28 2.0631 0.5648 0.5941 0.03 Uiso calc R 1 H
H28A 2.1379 0.6315 0.5357 0.03 Uiso calc R 1 H
C29 2.2202(3) 0.7595(5) 0.61202(14) 0.0345(7) Uani d . 1 C
H29 2.1772 0.7876 0.6504 0.041 Uiso calc R 1 H
H29A 2.244 0.8652 0.592 0.041 Uiso calc R 1 H
C31 2.3622(4) 0.5137(4) 0.66586(15) 0.0360(7) Uani d . 1 C
H31 2.337 0.5515 0.7054 0.054 Uiso calc R 1 H
H31A 2.4638 0.453 0.6698 0.054 Uiso calc R 1 H
H31B 2.277 0.4401 0.6486 0.054 Uiso calc R 1 H
C30 2.3759(4) 0.6626(5) 0.62537(16) 0.0392(8) Uani d . 1 C
H30 2.4127 0.624 0.5871 0.047 Uiso calc R 1 H
H30A 2.4584 0.7387 0.6443 0.047 Uiso calc R 1 H

loop_
_atom_site_aniso_label
_atom_site_aniso_U_11
_atom_site_aniso_U_22
_atom_site_aniso_U_33
_atom_site_aniso_U_12
_atom_site_aniso_U_13
_atom_site_aniso_U_23
O1 0.0218(9) 0.0198(10) 0.0279(10) 0.0009(8) -0.0010(8) -0.0054(8)
O2 0.0224(8) 0.0191(14) 0.0204(8) 0.0003(7) 0.0040(7) -0.0019(7)
C1 0.0351(14) 0.0189(13) 0.0506(16) 0.0053(19) -0.0142(12) -0.002(2)
C2 0.0128(12) 0.0185(13) 0.0394(16) 0.0057(10) -0.0045(11) -0.0013(11)
C3 0.0204(13) 0.0205(14) 0.0374(16) 0.0019(11) 0.0035(12) 0.0086(11)
C4 0.0120(11) 0.0268(14) 0.0256(13) 0.0076(10) 0.0004(10) 0.0048(11)
C5 0.0260(14) 0.0432(18) 0.0251(15) 0.0018(13) 0.0028(12) 0.0114(13)
O3 0.0225(9) 0.0356(16) 0.0207(8) -0.0008(8) 0.0054(7) -0.0001(7)
O4 0.0160(9) 0.0211(9) 0.0249(9) -0.0001(7) 0.0027(7) -0.0004(8)
C6 0.047(2) 0.067(3) 0.0296(17) -0.0033(19) 0.0134(15) 0.0111(17)
C7 0.0320(15) 0.0261(15) 0.0228(14) -0.0084(12) 0.0043(12) -0.0017(11)
C8 0.0271(15) 0.0338(16) 0.0207(13) -0.0004(12) -0.0039(11) 0.0022(12)
C9 0.0193(13) 0.0179(13) 0.0291(14) -0.0031(10) -0.0043(11) -0.0038(11)
C10 0.0207(14) 0.0365(17) 0.0421(18) 0.0016(12) -0.0043(13) -0.0016(14)
Ru1 0.01416(8) 0.01791(9) 0.01796(9) 0.00025(10) 0.00216(6) -0.00225(10)
O5 0.0170(9) 0.0220(10) 0.0248(10) 0.0019(7) 0.0014(7) -0.0036(8)
O6 0.0166(9) 0.0182(9) 0.0285(10) 0.0000(7) 0.0001(7) -0.0026(8)
C11 0.0195(13) 0.0277(15) 0.0372(16) 0.0054(11) 0.0013(12) -0.0007(12)
C12 0.0160(10) 0.0277(15) 0.0187(10) 0.0022(16) 0.0029(8) -0.0002(16)
C13 0.0166(12) 0.0247(14) 0.0209(13) -0.0006(10) 0.0023(10) -0.0001(11)
C14 0.0181(12) 0.0224(13) 0.0208(13) -0.0012(10) 0.0052(10) -0.0008(10)
C15 0.0274(14) 0.0243(15) 0.0393(16) -0.0007(11) -0.0006(12) -0.0061(11)
C16 0.0208(13) 0.0225(13) 0.0260(14) 0.0008(11) 0.0029(11) 0.0013(11)
C17 0.0223(13) 0.0241(14) 0.0242(14) 0.0022(11) 0.0008(11) 0.0028(11)
C18 0.0185(12) 0.0179(12) 0.0258(14) -0.0031(10) -0.0039(10) 0.0016(10)
C19 0.0219(13) 0.0259(15) 0.0231(14) 0.0019(11) 0.0040(11) -0.0051(11)
C20 0.0156(12) 0.0251(14) 0.0288(14) 0.0022(10) 0.0014(10) -0.0025(11)
C21 0.0185(12) 0.0195(12) 0.0243(13) -0.0012(9) 0.0001(10) -0.0007(10)
C22 0.0171(10) 0.0178(16) 0.0263(11) 0.0022(12) 0.0029(8) -0.0056(12)
C23 0.0166(12) 0.0206(12) 0.0310(15) 0.0027(10) 0.0009(10) 0.0003(11)
O7 0.0173(7) 0.0297(9) 0.0290(8) 0.0052(14) -0.0023(6) -0.0062(14)
C24 0.0154(12) 0.0249(13) 0.0271(14) 0.0012(10) 0.0003(10) -0.0010(11)
C25 0.0194(11) 0.0200(16) 0.0243(11) -0.0020(12) 0.0006(9) -0.0004(12)
C26 0.0183(13) 0.0248(13) 0.0310(15) 0.0003(11) -0.0025(11) -0.0021(11)
C27 0.0212(11) 0.0217(16) 0.0218(11) -0.0019(11) 0.0016(9) 0.0007(11)
C28 0.0201(13) 0.0282(14) 0.0266(14) 0.0001(11) -0.0013(11) -0.0003(12)
C29 0.0279(13) 0.0247(16) 0.0479(16) -0.0033(17) -0.0129(11) 0.0026(18)
C31 0.0298(16) 0.0389(18) 0.0388(18) 0.0029(13) 0.0001(13) 0.0070(15)
C30 0.0206(14) 0.0378(18) 0.056(2) -0.0086(13) -0.0113(14) 0.0074(16)

loop_
_atom_type_symbol
_atom_type_description
_atom_type_scat_dispersion_real
_atom_type_scat_dispersion_imag
_atom_type_scat_source
C C 0.0033 0.0016 'International Tables Vol C Tables 4.2.6.8 and 6.1.1.4'
H H 0 0 'International Tables Vol C Tables 4.2.6.8 and 6.1.1.4'
O O 0.0106 0.006 'International Tables Vol C Tables 4.2.6.8 and 6.1.1.4'
Ru Ru -1.2594 0.8363 'International Tables Vol C Tables 4.2.6.8 and 6.1.1.4'

loop_
_geom_angle_atom_site_label_1
_geom_angle_atom_site_label_2
_geom_angle_atom_site_label_3
_geom_angle
C2 O1 Ru1 123.40(18)
C4 O2 Ru1 123.81(17)
C2 C1 H1 109.5
C2 C1 H1A 109.5
H1 C1 H1A 109.5
C2 C1 H1B 109.5
H1 C1 H1B 109.5
H1A C1 H1B 109.5
O1 C2 C3 126.0(3)
O1 C2 C1 114.7(3)
C3 C2 C1 119.2(3)
C4 C3 C2 127.3(3)
C4 C3 H3 116.4
C2 C3 H3 116.4
O2 C4 C3 125.8(2)
O2 C4 C5 114.6(2)
C3 C4 C5 119.6(3)
C4 C5 H5 109.5
C4 C5 H5A 109.5
H5 C5 H5A 109.5
C4 C5 H5B 109.5
H5 C5 H5B 109.5
H5A C5 H5B 109.5
C7 O3 Ru1 124.67(17)
C9 O4 Ru1 123.84(17)
C7 C6 H6 109.5
C7 C6 H6A 109.5
H6 C6 H6A 109.5
C7 C6 H6B 109.5
H6 C6 H6B 109.5
H6A C6 H6B 109.5
O3 C7 C8 125.4(3)
O3 C7 C6 114.5(3)
C8 C7 C6 120.1(3)
C9 C8 C7 126.6(3)
C9 C8 H8 116.7
C7 C8 H8 116.7
O4 C9 C8 126.6(3)
O4 C9 C10 114.0(2)
C8 C9 C10 119.4(3)
C9 C10 H10 109.5
C9 C10 H10A 109.5
H10 C10 H10A 109.5
C9 C10 H10B 109.5
H10 C10 H10B 109.5
H10A C10 H10B 109.5
O5 Ru1 O1 90.46(8)
O5 Ru1 O2 90.90(7)
O1 Ru1 O2 93.66(7)
O5 Ru1 O4 178.57(8)
O1 Ru1 O4 88.11(7)
O2 Ru1 O4 89.24(7)
O5 Ru1 O3 87.21(7)
O1 Ru1 O3 88.60(8)
O2 Ru1 O3 177.07(8)
O4 Ru1 O3 92.71(7)
O5 Ru1 O6 90.91(7)
O1 Ru1 O6 178.47(8)
O2 Ru1 O6 86.99(7)
O4 Ru1 O6 90.52(7)
O3 Ru1 O6 90.79(8)
C12 O5 Ru1 125.8(2)
C14 O6 Ru1 126.04(17)
C12 C11 H11 109.5
C12 C11 H11A 109.5
H11 C11 H11A 109.5
C12 C11 H11B 109.5
H11 C11 H11B 109.5
H11A C11 H11B 109.5
O5 C12 C13 126.2(3)
O5 C12 C11 114.5(4)
C13 C12 C11 119.3(3)
C12 C13 C14 124.3(2)
C12 C13 C16 118.0(2)
C14 C13 C16 117.7(2)
O6 C14 C13 125.6(2)
O6 C14 C15 115.1(2)
C13 C14 C15 119.3(2)
C14 C15 H15 109.5
C14 C15 H15A 109.5
H15 C15 H15A 109.5
C14 C15 H15B 109.5
H15 C15 H15B 109.5
H15A C15 H15B 109.5
C17 C16 C13 176.8(3)
C16 C17 C18 173.1(3)
C19 C18 C23 117.9(2)
C19 C18 C17 122.2(3)
C23 C18 C17 119.9(2)
C20 C19 C18 120.7(2)
C20 C19 H19 119.6
C18 C19 H19 119.6
C21 C20 C19 120.4(2)
C21 C20 H20 119.8
C19 C20 H20 119.8
O7 C21 C20 125.1(2)
O7 C21 C22 115.6(2)
C20 C21 C22 119.3(2)
C23 C22 C21 120.3(2)
C23 C22 H22 119.8
C21 C22 H22 119.8
C22 C23 C18 121.3(2)
C22 C23 H23 119.4
C18 C23 H23 119.4
C21 O7 C24 117.1(2)
O7 C24 C25 108.9(2)
O7 C24 H24 109.9
C25 C24 H24 109.9
O7 C24 H24A 109.9
C25 C24 H24A 109.9
H24 C24 H24A 108.3
C24 C25 C26 110.1(2)
C24 C25 H25 109.6
C26 C25 H25 109.6
C24 C25 H25A 109.6
C26 C25 H25A 109.6
H25 C25 H25A 108.2
C27 C26 C25 114.3(2)
C27 C26 H26 108.7
C25 C26 H26 108.7
C27 C26 H26A 108.7
C25 C26 H26A 108.7
H26 C26 H26A 107.6
C28 C27 C26 112.5(3)
C28 C27 H27 109.1
C26 C27 H27 109.1
C28 C27 H27A 109.1
C26 C27 H27A 109.1
H27 C27 H27A 107.8
C29 C28 C27 114.1(3)
C29 C28 H28 108.7
C27 C28 H28 108.7
C29 C28 H28A 108.7
C27 C28 H28A 108.7
H28 C28 H28A 107.6
C28 C29 C30 114.1(3)
C28 C29 H29 108.7
C30 C29 H29 108.7
C28 C29 H29A 108.7
C30 C29 H29A 108.7
H29 C29 H29A 107.6
C30 C31 H31 109.5
C30 C31 H31A 109.5
H31 C31 H31A 109.5
C30 C31 H31B 109.5
H31 C31 H31B 109.5
H31A C31 H31B 109.5
C31 C30 C29 114.2(3)
C31 C30 H30 108.7
C29 C30 H30 108.7
C31 C30 H30A 108.7
C29 C30 H30A 108.7
H30 C30 H30A 107.6

loop_
_geom_bond_atom_site_label_1
_geom_bond_atom_site_label_2
_geom_bond_distance
O1 C2 1.279(3)
O1 Ru1 2.0038(18)
O2 C4 1.276(3)
O2 Ru1 2.0043(17)
C1 C2 1.505(5)
C1 H1 0.98
C1 H1A 0.98
C1 H1B 0.98
C2 C3 1.397(4)
C3 C4 1.391(4)
C3 H3 0.95
C4 C5 1.504(4)
C5 H5 0.98
C5 H5A 0.98
C5 H5B 0.98
O3 C7 1.273(3)
O3 Ru1 2.0066(18)
O4 C9 1.273(3)
O4 Ru1 2.0067(18)
C6 C7 1.494(4)
C6 H6 0.98
C6 H6A 0.98
C6 H6B 0.98
C7 C8 1.402(4)
C8 C9 1.386(4)
C8 H8 0.95
C9 C10 1.521(4)
C10 H10 0.98
C10 H10A 0.98
C10 H10B 0.98
Ru1 O5 2.0033(18)
Ru1 O6 2.0130(18)
O5 C12 1.275(4)
O6 C14 1.268(3)
C11 C12 1.510(4)
C11 H11 0.98
C11 H11A 0.98
C11 H11B 0.98
C12 C13 1.412(5)
C13 C14 1.418(4)
C13 C16 1.439(4)
C14 C15 1.503(4)
C15 H15 0.98
C15 H15A 0.98
C15 H15B 0.98
C16 C17 1.203(4)
C17 C18 1.431(4)
C18 C19 1.403(4)
C18 C23 1.405(4)
C19 C20 1.391(4)
C19 H19 0.95
C20 C21 1.389(4)
C20 H20 0.95
C21 O7 1.368(3)
C21 C22 1.395(3)
C22 C23 1.377(4)
C22 H22 0.95
C23 H23 0.95
O7 C24 1.435(3)
C24 C25 1.514(4)
C24 H24 0.99
C24 H24A 0.99
C25 C26 1.525(4)
C25 H25 0.99
C25 H25A 0.99
C26 C27 1.523(4)
C26 H26 0.99
C26 H26A 0.99
C27 C28 1.519(4)
C27 H27 0.99
C27 H27A 0.99
C28 C29 1.519(4)
C28 H28 0.99
C28 H28A 0.99
C29 C30 1.528(4)
C29 H29 0.99
C29 H29A 0.99
C31 C30 1.513(5)
C31 H31 0.98
C31 H31A 0.98
C31 H31B 0.98
C30 H30 0.99
C30 H30A 0.99

loop_
_geom_torsion_atom_site_label_1
_geom_torsion_atom_site_label_2
_geom_torsion_atom_site_label_3
_geom_torsion_atom_site_label_4
_geom_torsion
Ru1 O1 C2 C3 -1.4(4)
Ru1 O1 C2 C1 178.67(16)
O1 C2 C3 C4 2.2(4)
C1 C2 C3 C4 -177.8(3)
Ru1 O2 C4 C3 0.9(4)
Ru1 O2 C4 C5 -177.02(16)
C2 C3 C4 O2 -2.0(4)
C2 C3 C4 C5 175.9(3)
Ru1 O3 C7 C8 0.1(4)
Ru1 O3 C7 C6 -179.8(2)
O3 C7 C8 C9 0.0(5)
C6 C7 C8 C9 179.9(3)
Ru1 O4 C9 C8 -4.8(4)
Ru1 O4 C9 C10 175.29(18)
C7 C8 C9 O4 2.7(5)
C7 C8 C9 C10 -177.4(3)
C2 O1 Ru1 O5 91.3(2)
C2 O1 Ru1 O2 0.4(2)
C2 O1 Ru1 O4 -88.7(2)
C2 O1 Ru1 O3 178.54(19)
C2 O1 Ru1 O6 -115(3)
C4 O2 Ru1 O5 -90.71(19)
C4 O2 Ru1 O1 -0.19(19)
C4 O2 Ru1 O4 87.87(19)
C4 O2 Ru1 O3 -140.5(15)
C4 O2 Ru1 O6 178.42(19)
C9 O4 Ru1 O5 -83(3)
C9 O4 Ru1 O1 -84.8(2)
C9 O4 Ru1 O2 -178.5(2)
C9 O4 Ru1 O3 3.7(2)
C9 O4 Ru1 O6 94.5(2)
C7 O3 Ru1 O5 177.1(2)
C7 O3 Ru1 O1 86.5(2)
C7 O3 Ru1 O2 -133.1(15)
C7 O3 Ru1 O4 -1.5(2)
C7 O3 Ru1 O6 -92.1(2)
O1 Ru1 O5 C12 -173.2(2)
O2 Ru1 O5 C12 -79.6(2)
O4 Ru1 O5 C12 -18E1(10)
O3 Ru1 O5 C12 98.2(2)
O6 Ru1 O5 C12 7.5(2)
O5 Ru1 O6 C14 -11.2(2)
O1 Ru1 O6 C14 -165(3)
O2 Ru1 O6 C14 79.6(2)
O4 Ru1 O6 C14 168.8(2)
O3 Ru1 O6 C14 -98.4(2)
Ru1 O5 C12 C13 -0.4(4)
Ru1 O5 C12 C11 -179.22(17)
O5 C12 C13 C14 -7.2(4)
C11 C12 C13 C14 171.6(2)
O5 C12 C13 C16 173.7(2)
C11 C12 C13 C16 -7.5(4)
Ru1 O6 C14 C13 8.1(4)
Ru1 O6 C14 C15 -173.36(18)
C12 C13 C14 O6 2.9(4)
C16 C13 C14 O6 -178.0(2)
C12 C13 C14 C15 -175.6(3)
C16 C13 C14 C15 3.5(4)
C12 C13 C16 C17 -113(6)
C14 C13 C16 C17 68(6)
C13 C16 C17 C18 16(8)
C16 C17 C18 C19 136(2)
C16 C17 C18 C23 -43(3)
C23 C18 C19 C20 1.8(4)
C17 C18 C19 C20 -176.6(3)
C18 C19 C20 C21 -2.1(4)
C19 C20 C21 O7 -177.7(3)
C19 C20 C21 C22 1.7(4)
O7 C21 C22 C23 178.4(3)
C20 C21 C22 C23 -1.1(4)
C21 C22 C23 C18 0.9(4)
C19 C18 C23 C22 -1.2(4)
C17 C18 C23 C22 177.2(3)
C20 C21 O7 C24 -16.1(4)
C22 C21 O7 C24 164.4(2)
C21 O7 C24 C25 177.6(2)
O7 C24 C25 C26 169.1(2)
C24 C25 C26 C27 169.3(2)
C25 C26 C27 C28 177.6(2)
C26 C27 C28 C29 178.0(2)
C27 C28 C29 C30 -176.0(3)
C28 C29 C30 C31 -69.1(4)
